data_7214286
loop_
_publ_author_name
'Li, Xiansen'
'Michaelis, Vladimir K.'
'Ong, Ta-Chung'
'Smith, Stacey J.'
'McKay, Ian'
'M\"uller, Peter'
'Griffin, Robert G.'
'Wang, Evelyn N.'

_publ_section_title
;
 One-pot Solvothermal Synthesis of Well-ordered Layered Sodium
 Aluminoalcoholate Complex: A Useful Precursor for the Preparation of
 Porous Al2O3 Particles.
;
_journal_issue 14
_journal_name_full 'CrystEngComm / RSC'
_journal_page_first 2950
_journal_page_last 2958
_journal_paper_doi 10.1039/C3CE42616E
_journal_volume 16
_journal_year 2014
_chemical_formula_sum 'C15.1 H33.38 Al4 Na3 O15.1'
_chemical_formula_weight 633.35
_chemical_name_systematic
; 
 ? 
;
_space_group_IT_number 14
_symmetry_cell_setting monoclinic
_symmetry_space_group_name_Hall '-P 2ybc'
_symmetry_space_group_name_H-M 'P 1 21/c 1'
_atom_sites_solution_hydrogens geom
_atom_sites_solution_primary direct
_atom_sites_solution_secondary difmap
_audit_creation_method SHELXL-97
_cell_angle_alpha 90.00
_cell_angle_beta 105.738(2)
_cell_angle_gamma 90.00
_cell_formula_units_Z 4
_cell_length_a 11.2481(12)
_cell_length_b 13.1877(14)
_cell_length_c 18.235(2)
_cell_measurement_reflns_used 9988
_cell_measurement_temperature 100(2)
_cell_measurement_theta_max 31.47
_cell_measurement_theta_min 2.43
_cell_volume 2603.5(5)
_computing_cell_refinement 'SAINT 7.46A (Bruker-AXS, 2011)'
_computing_data_collection 'APEX2 v2011.4.0 (Bruker-AXS, 2011)'
_computing_data_reduction 'SAINT 7.46A (Bruker-AXS, 2011)'
_computing_molecular_graphics 'Bruker SHELXTL'
_computing_publication_material 'Bruker SHELXTL'
_computing_structure_refinement 'SHELXL-97 (Sheldrick, 2008)'
_computing_structure_solution 'SHELXS-97 (Sheldrick, 2008)'
_diffrn_ambient_temperature 100(2)
_diffrn_detector_area_resol_mean 8.3
_diffrn_measured_fraction_theta_full 0.997
_diffrn_measured_fraction_theta_max 0.997
_diffrn_measurement_device_type 'Bruker Smart APEX2 CCD'
_diffrn_measurement_method '\f and \w scans'
_diffrn_radiation_monochromator 'Incoatec I\mS multilayer optics'
_diffrn_radiation_source 'I\mS micro-focus sealed tube'
_diffrn_radiation_type MoK\a
_diffrn_radiation_wavelength 0.71073
_diffrn_reflns_av_R_equivalents 0.0539
_diffrn_reflns_av_sigmaI/netI 0.0342
_diffrn_reflns_limit_h_max 15
_diffrn_reflns_limit_h_min -16
_diffrn_reflns_limit_k_max 18
_diffrn_reflns_limit_k_min -19
_diffrn_reflns_limit_l_max 26
_diffrn_reflns_limit_l_min -26
_diffrn_reflns_number 67765
_diffrn_reflns_theta_full 30.99
_diffrn_reflns_theta_max 30.99
_diffrn_reflns_theta_min 1.88
_exptl_absorpt_coefficient_mu 0.299
_exptl_absorpt_correction_T_max 0.9970
_exptl_absorpt_correction_T_min 0.9678
_exptl_absorpt_correction_type multi-scan
_exptl_absorpt_process_details 'SADABS (Sheldrick, 2009)'
_exptl_crystal_colour colourless
_exptl_crystal_density_diffrn 1.616
_exptl_crystal_density_method 'not measured'
_exptl_crystal_description needle
_exptl_crystal_F_000 1319
_exptl_crystal_size_max 0.11
_exptl_crystal_size_mid 0.04
_exptl_crystal_size_min 0.01
_refine_diff_density_max 0.521
_refine_diff_density_min -0.438
_refine_diff_density_rms 0.074
_refine_ls_extinction_method none
_refine_ls_goodness_of_fit_ref 1.046
_refine_ls_hydrogen_treatment constr
_refine_ls_matrix_type full
_refine_ls_number_parameters 395
_refine_ls_number_reflns 8270
_refine_ls_number_restraints 459
_refine_ls_restrained_S_all 1.023
_refine_ls_R_factor_all 0.0633
_refine_ls_R_factor_gt 0.0405
_refine_ls_shift/su_max 0.001
_refine_ls_shift/su_mean 0.000
_refine_ls_structure_factor_coef Fsqd
_refine_ls_weighting_details 'calc w=1/[\s^2^(Fo^2^)+(0.0492P)^2^+1.7366P] where P=(Fo^2^+2Fc^2^)/3'
_refine_ls_weighting_scheme calc
_refine_ls_wR_factor_gt 0.0994
_refine_ls_wR_factor_ref 0.1110
_reflns_number_gt 6124
_reflns_number_total 8270
_reflns_threshold_expression >2sigma(I)
_cod_data_source_file c3ce42616e3.cif
_cod_data_source_block x13015
_cod_depositor_comments
;
The following automatic conversions were performed:

'_symmetry_cell_setting' value 'Monoclinic' changed to 'monoclinic'
according to
/usr/data/users/saulius/crontab/automatic-downloads/current/RSC/lib/dictionaries/cif_core.dic
dictionary named 'cif_core.dic' version 2.4.2 from 2011-04-26.

Automatic conversion script
Id: cif_fix_values 2281 2013-09-26 08:29:07Z andrius 

 Adding full bibliography for 7214286.cif.
;
_cod_original_sg_symbol_H-M P2(1)/c
_cod_original_formula_sum 'C15.10 H33.38 Al4 Na3 O15.10'
_cod_database_code 7214286

loop_
_symmetry_equiv_pos_as_xyz
'x, y, z'
'-x, y+1/2, -z+1/2'
'-x, -y, -z'
'x, -y-1/2, z-1/2'

loop_
_atom_site_label
_atom_site_type_symbol
_atom_site_fract_x
_atom_site_fract_y
_atom_site_fract_z
_atom_site_U_iso_or_equiv
_atom_site_adp_type
_atom_site_occupancy
_atom_site_symmetry_multiplicity
_atom_site_calc_flag
_atom_site_refinement_flags
_atom_site_disorder_assembly
_atom_site_disorder_group
Al1 Al 0.25213(5) 0.30540(4) 0.82767(3) 0.01667(10) Uani 1 1 d U . .
O1 O 0.36031(11) 0.31963(10) 0.76640(7) 0.0203(2) Uani 1 1 d U . .
C1 C 0.48349(17) 0.29760(18) 0.76739(11) 0.0300(4) Uani 1 1 d U . .
H1A H 0.5201 0.2491 0.8088 0.036 Uiso 1 1 calc R . .
H1B H 0.5337 0.3603 0.7760 0.036 Uiso 1 1 calc R . .
C2 C 0.48081(18) 0.25159(17) 0.69032(11) 0.0291(4) Uani 1 1 d U . .
H2A H 0.5600 0.2651 0.6783 0.035 Uiso 1 1 calc R . .
H2B H 0.4697 0.1772 0.6919 0.035 Uiso 1 1 calc R . .
O2 O 0.38296(11) 0.29441(10) 0.63392(7) 0.0220(3) Uani 1 1 d U . .
Na1 Na 0.25773(7) 0.24997(5) 0.51612(4) 0.02012(15) Uani 1 1 d U . .
O3 O 0.13587(11) 0.27376(10) 0.60066(7) 0.0202(2) Uani 1 1 d U . .
C3 C 0.02157(16) 0.31081(14) 0.60873(10) 0.0219(3) Uani 1 1 d U . .
H3A H -0.0472 0.2675 0.5799 0.026 Uiso 1 1 calc R . .
H3B H 0.0072 0.3808 0.5887 0.026 Uiso 1 1 calc R . .
C4 C 0.02799(16) 0.30905(15) 0.69357(10) 0.0223(3) Uani 1 1 d U . .
H4A H -0.0357 0.3542 0.7042 0.027 Uiso 1 1 calc R . .
H4B H 0.0145 0.2394 0.7100 0.027 Uiso 1 1 calc R . .
O4 O 0.14815(11) 0.34364(10) 0.73231(7) 0.0199(2) Uani 1 1 d U . .
Al2 Al 0.25789(5) 0.34340(4) 0.66961(3) 0.01869(11) Uani 1 1 d U . .
O5 O 0.26698(12) 0.43676(9) 0.86935(7) 0.0195(2) Uani 1 1 d DU . .
C5 C 0.3004(4) 0.5350(3) 0.8510(3) 0.0205(7) Uani 0.759(13) 1 d PDU A 1
H5A H 0.3243 0.5335 0.8027 0.025 Uiso 0.759(13) 1 calc PR A 1
H5B H 0.3713 0.5606 0.8918 0.025 Uiso 0.759(13) 1 calc PR A 1
C6 C 0.1880(4) 0.6039(3) 0.8432(3) 0.0266(8) Uani 0.759(13) 1 d PDU A 1
H6A H 0.2155 0.6746 0.8558 0.032 Uiso 0.759(13) 1 calc PR A 1
H6B H 0.1355 0.6024 0.7899 0.032 Uiso 0.759(13) 1 calc PR A 1
C5A C 0.2721(17) 0.5292(8) 0.8266(9) 0.029(2) Uani 0.241(13) 1 d PDU A 2
H5A1 H 0.2203 0.5232 0.7734 0.034 Uiso 0.241(13) 1 calc PR A 2
H5A2 H 0.3580 0.5450 0.8263 0.034 Uiso 0.241(13) 1 calc PR A 2
C6A C 0.2214(15) 0.6098(10) 0.8699(10) 0.029(2) Uani 0.241(13) 1 d PDU A 2
H6A1 H 0.2869 0.6314 0.9153 0.035 Uiso 0.241(13) 1 calc PR A 2
H6A2 H 0.1950 0.6698 0.8368 0.035 Uiso 0.241(13) 1 calc PR A 2
O6 O 0.11939(12) 0.57049(9) 0.89270(7) 0.0234(3) Uani 1 1 d DU . .
Na2 Na -0.05803(6) 0.59772(5) 0.93164(4) 0.02018(15) Uani 1 1 d U . .
O7 O -0.01259(11) 0.42024(9) 0.93131(7) 0.0205(2) Uani 1 1 d U . .
C7 C -0.07474(16) 0.33978(13) 0.88558(10) 0.0214(3) Uani 1 1 d U A .
H7A H -0.1146 0.3645 0.8335 0.026 Uiso 1 1 calc R . .
H7B H -0.1396 0.3120 0.9073 0.026 Uiso 1 1 calc R . .
C8 C 0.01940(16) 0.25727(13) 0.88293(10) 0.0198(3) Uani 1 1 d U . .
H8A H 0.0335 0.2128 0.9282 0.024 Uiso 1 1 calc R A .
H8B H -0.0101 0.2152 0.8366 0.024 Uiso 1 1 calc R . .
O8 O 0.12990(11) 0.30898(9) 0.88206(7) 0.0178(2) Uani 1 1 d U . .
Al3 Al 0.14277(5) 0.44050(4) 0.92029(3) 0.01709(11) Uani 1 1 d U . .
O9 O 0.37183(11) 0.25690(9) 0.91478(7) 0.0179(2) Uani 1 1 d U . .
C9 C 0.48703(17) 0.29424(14) 0.95938(11) 0.0246(4) Uani 1 1 d U . .
H9A H 0.4762 0.3297 1.0050 0.030 Uiso 1 1 calc R . .
H9B H 0.5218 0.3428 0.9293 0.030 Uiso 1 1 calc R . .
C10 C 0.5728(2) 0.20511(15) 0.98297(15) 0.0387(5) Uani 1 1 d U . .
H10A H 0.6416 0.2116 0.9590 0.046 Uiso 1 1 calc R A .
H10B H 0.6086 0.2072 1.0389 0.046 Uiso 1 1 calc R . .
O10 O 0.51723(13) 0.11380(10) 0.96364(9) 0.0333(3) Uani 1 1 d U . .
Na3 Na 0.57201(7) -0.04164(6) 0.91850(4) 0.02643(17) Uani 1 1 d U . .
O11 O 0.38161(12) 0.01211(10) 0.84646(7) 0.0244(3) Uani 1 1 d U A .
C11 C 0.27914(18) -0.00474(14) 0.78359(11) 0.0258(4) Uani 1 1 d U . .
H11A H 0.2170 -0.0465 0.7992 0.031 Uiso 1 1 calc R A .
H11B H 0.3053 -0.0416 0.7433 0.031 Uiso 1 1 calc R . .
C12 C 0.22283(17) 0.09777(14) 0.75307(10) 0.0222(3) Uani 1 1 d U A .
H12A H 0.2672 0.1269 0.7180 0.027 Uiso 1 1 calc R . .
H12B H 0.1348 0.0894 0.7250 0.027 Uiso 1 1 calc R . .
O12 O 0.23435(11) 0.16265(9) 0.81706(7) 0.0189(2) Uani 1 1 d U . .
Al4 Al 0.36069(5) 0.11687(4) 0.90357(3) 0.01835(11) Uani 1 1 d U . .
O13 O 0.26604(13) 0.46957(10) 0.64095(8) 0.0262(3) Uani 1 1 d DU . .
C13 C 0.1909(2) 0.55438(18) 0.64400(14) 0.0336(5) Uani 0.905(3) 1 d PDU B 1
H13A H 0.2421 0.6092 0.6724 0.050 Uiso 0.905(3) 1 calc PR B 1
H13B H 0.1280 0.5354 0.6696 0.050 Uiso 0.905(3) 1 calc PR B 1
H13C H 0.1504 0.5774 0.5921 0.050 Uiso 0.905(3) 1 calc PR B 1
C13A C 0.2063(19) 0.5227(16) 0.5732(10) 0.033(5) Uani 0.095(3) 1 d PDU B 2
H13D H 0.2346 0.5933 0.5774 0.049 Uiso 0.095(3) 1 calc PR B 2
H13E H 0.1167 0.5210 0.5658 0.049 Uiso 0.095(3) 1 calc PR B 2
H13F H 0.2263 0.4906 0.5296 0.049 Uiso 0.095(3) 1 calc PR B 2
C16 C 0.2657(17) 0.6408(14) 0.6706(10) 0.025(4) Uani 0.095(3) 1 d PDU B 3
H16A H 0.2938 0.6881 0.7132 0.037 Uiso 0.095(3) 1 calc PR B 3
H16B H 0.3153 0.5786 0.6811 0.037 Uiso 0.095(3) 1 calc PR B 3
H16C H 0.1786 0.6241 0.6642 0.037 Uiso 0.095(3) 1 calc PR B 3
O16 O 0.2795(19) 0.6860(17) 0.6031(10) 0.058(6) Uani 0.095(3) 1 d PDU B 3
H16 H 0.3548 0.6891 0.6049 0.086 Uiso 0.095(3) 1 calc PR B 3
O14 O 0.22575(11) 0.42489(9) 1.01758(7) 0.0196(2) Uani 1 1 d DU . .
C14 C 0.32193(19) 0.49065(15) 1.05498(12) 0.0298(4) Uani 1 1 d DU A .
H14A H 0.3858 0.4916 1.0276 0.045 Uiso 1 1 calc R . .
H14B H 0.3579 0.4669 1.1072 0.045 Uiso 1 1 calc R . .
H14C H 0.2890 0.5593 1.0561 0.045 Uiso 1 1 calc R . .
O15 O 0.27568(12) 0.08788(9) 0.96930(7) 0.0227(3) Uani 1 1 d DU . .
C15 C 0.1771(2) 0.01775(17) 0.95076(18) 0.0265(7) Uani 0.891(10) 1 d PDU A 1
H15A H 0.2102 -0.0512 0.9525 0.040 Uiso 0.891(10) 1 calc PR A 1
H15B H 0.1247 0.0319 0.8994 0.040 Uiso 0.891(10) 1 calc PR A 1
H15C H 0.1280 0.0239 0.9875 0.040 Uiso 0.891(10) 1 calc PR A 1
C15A C 0.1839(18) 0.0281(17) 0.9929(16) 0.036(5) Uani 0.109(10) 1 d PDU A 3
H15D H 0.1771 0.0524 1.0423 0.054 Uiso 0.109(10) 1 calc PR A 3
H15E H 0.2090 -0.0433 0.9972 0.054 Uiso 0.109(10) 1 calc PR A 3
H15F H 0.1038 0.0348 0.9549 0.054 Uiso 0.109(10) 1 calc PR A 3

loop_
_atom_site_aniso_label
_atom_site_aniso_U_11
_atom_site_aniso_U_22
_atom_site_aniso_U_33
_atom_site_aniso_U_23
_atom_site_aniso_U_13
_atom_site_aniso_U_12
Al1 0.0195(2) 0.0177(2) 0.0148(2) -0.00146(18) 0.00803(18) 0.00092(19)
O1 0.0191(6) 0.0263(6) 0.0177(5) 0.0004(5) 0.0088(4) 0.0024(5)
C1 0.0191(8) 0.0536(13) 0.0193(8) 0.0009(8) 0.0086(7) 0.0042(8)
C2 0.0232(9) 0.0445(12) 0.0219(8) 0.0042(8) 0.0098(7) 0.0124(8)
O2 0.0204(6) 0.0312(7) 0.0164(5) 0.0020(5) 0.0082(5) 0.0049(5)
Na1 0.0265(4) 0.0208(3) 0.0159(3) 0.0007(2) 0.0106(3) -0.0003(3)
O3 0.0217(6) 0.0247(6) 0.0167(5) -0.0004(5) 0.0096(5) 0.0035(5)
C3 0.0208(8) 0.0267(9) 0.0189(7) -0.0003(6) 0.0069(6) 0.0054(7)
C4 0.0191(8) 0.0308(9) 0.0190(8) -0.0010(7) 0.0085(6) 0.0037(7)
O4 0.0186(6) 0.0254(6) 0.0169(5) 0.0003(5) 0.0071(4) 0.0027(5)
Al2 0.0208(2) 0.0214(2) 0.0160(2) 0.00148(19) 0.00864(19) 0.00306(19)
O5 0.0248(6) 0.0158(5) 0.0223(6) 0.0002(4) 0.0138(5) -0.0019(4)
C5 0.0249(15) 0.0177(11) 0.0227(17) -0.0009(11) 0.0129(12) -0.0027(10)
C6 0.0314(17) 0.0224(13) 0.033(2) 0.0098(15) 0.0209(15) 0.0053(13)
C5A 0.036(6) 0.020(3) 0.039(6) 0.002(4) 0.025(5) -0.003(4)
C6A 0.040(5) 0.023(3) 0.037(6) 0.002(4) 0.029(5) -0.002(4)
O6 0.0292(7) 0.0198(6) 0.0282(6) 0.0028(5) 0.0196(5) 0.0020(5)
Na2 0.0241(3) 0.0209(3) 0.0190(3) -0.0006(3) 0.0118(3) 0.0007(3)
O7 0.0217(6) 0.0199(6) 0.0231(6) -0.0067(5) 0.0116(5) -0.0027(5)
C7 0.0209(8) 0.0211(8) 0.0239(8) -0.0045(6) 0.0090(7) -0.0018(6)
C8 0.0221(8) 0.0193(8) 0.0204(8) -0.0027(6) 0.0099(6) -0.0043(6)
O8 0.0196(5) 0.0173(5) 0.0198(5) -0.0035(4) 0.0106(4) -0.0033(4)
Al3 0.0211(2) 0.0160(2) 0.0172(2) -0.00154(18) 0.01045(19) -0.00160(19)
O9 0.0193(6) 0.0167(5) 0.0172(5) -0.0023(4) 0.0042(4) -0.0032(4)
C9 0.0222(8) 0.0230(8) 0.0267(9) -0.0068(7) 0.0033(7) -0.0045(7)
C10 0.0265(10) 0.0241(9) 0.0550(14) 0.0024(9) -0.0070(9) -0.0054(8)
O10 0.0250(7) 0.0215(6) 0.0449(8) -0.0105(6) -0.0052(6) 0.0026(5)
Na3 0.0274(4) 0.0281(4) 0.0237(4) -0.0029(3) 0.0068(3) 0.0083(3)
O11 0.0264(6) 0.0216(6) 0.0226(6) -0.0053(5) 0.0024(5) 0.0044(5)
C11 0.0292(9) 0.0218(8) 0.0233(8) -0.0084(7) 0.0020(7) 0.0025(7)
C12 0.0274(9) 0.0212(8) 0.0170(7) -0.0059(6) 0.0041(6) 0.0019(7)
O12 0.0215(6) 0.0189(5) 0.0167(5) -0.0044(4) 0.0059(4) 0.0010(4)
Al4 0.0206(2) 0.0163(2) 0.0176(2) -0.00299(18) 0.00440(19) -0.00017(19)
O13 0.0303(7) 0.0225(6) 0.0286(7) 0.0054(5) 0.0128(6) 0.0052(5)
C13 0.0418(13) 0.0274(11) 0.0323(11) -0.0005(9) 0.0110(10) 0.0091(9)
C13A 0.038(10) 0.028(8) 0.043(8) 0.018(7) 0.031(8) 0.025(8)
C16 0.018(8) 0.018(8) 0.037(9) -0.007(7) 0.006(7) -0.004(6)
O16 0.048(11) 0.081(15) 0.045(10) 0.010(9) 0.014(9) -0.003(10)
O14 0.0228(6) 0.0192(6) 0.0186(5) -0.0034(4) 0.0086(5) -0.0046(5)
C14 0.0300(10) 0.0292(10) 0.0304(10) -0.0086(8) 0.0085(8) -0.0086(8)
O15 0.0266(6) 0.0193(6) 0.0238(6) -0.0002(5) 0.0097(5) -0.0044(5)
C15 0.0300(11) 0.0256(11) 0.0256(15) -0.0026(9) 0.0105(9) -0.0057(8)
C15A 0.034(10) 0.041(10) 0.033(13) -0.008(9) 0.008(8) -0.025(8)

loop_
_atom_type_symbol
_atom_type_description
_atom_type_scat_dispersion_real
_atom_type_scat_dispersion_imag
_atom_type_scat_source
C C 0.0033 0.0016 'International Tables Vol C Tables 4.2.6.8 and 6.1.1.4'
H H 0.0000 0.0000 'International Tables Vol C Tables 4.2.6.8 and 6.1.1.4'
O O 0.0106 0.0060 'International Tables Vol C Tables 4.2.6.8 and 6.1.1.4'
Al Al 0.0645 0.0514 'International Tables Vol C Tables 4.2.6.8 and 6.1.1.4'
Na Na 0.0362 0.0249 'International Tables Vol C Tables 4.2.6.8 and 6.1.1.4'

loop_
_geom_angle_atom_site_label_1
_geom_angle_atom_site_label_2
_geom_angle_atom_site_label_3
_geom_angle
_geom_angle_site_symmetry_1
_geom_angle_site_symmetry_3
O1 Al1 O5 98.51(6) . .
O1 Al1 O4 76.30(6) . .
O5 Al1 O4 95.24(6) . .
O1 Al1 O9 96.04(6) . .
O5 Al1 O9 90.41(6) . .
O4 Al1 O9 171.06(6) . .
O1 Al1 O12 96.10(6) . .
O5 Al1 O12 161.87(6) . .
O4 Al1 O12 98.61(6) . .
O9 Al1 O12 77.39(5) . .
O1 Al1 O8 171.18(6) . .
O5 Al1 O8 76.35(5) . .
O4 Al1 O8 96.85(6) . .
O9 Al1 O8 91.21(6) . .
O12 Al1 O8 90.38(6) . .
O1 Al1 Al2 37.60(4) . .
O5 Al1 Al2 102.46(4) . .
O4 Al1 Al2 39.01(4) . .
O9 Al1 Al2 132.81(5) . .
O12 Al1 Al2 95.67(4) . .
O8 Al1 Al2 135.85(4) . .
O1 Al1 Al3 136.26(5) . .
O5 Al1 Al3 38.37(4) . .
O4 Al1 Al3 96.68(4) . .
O9 Al1 Al3 92.05(4) . .
O12 Al1 Al3 127.59(4) . .
O8 Al1 Al3 38.00(4) . .
Al2 Al1 Al3 125.62(2) . .
O1 Al1 Al4 96.39(4) . .
O5 Al1 Al4 127.42(4) . .
O4 Al1 Al4 137.30(5) . .
O9 Al1 Al4 37.87(4) . .
O12 Al1 Al4 39.56(4) . .
O8 Al1 Al4 92.42(4) . .
Al2 Al1 Al4 119.17(2) . .
Al3 Al1 Al4 115.21(2) . .
O1 Al1 Na1 140.03(4) . 4_566
O5 Al1 Na1 79.59(4) . 4_566
O4 Al1 Na1 143.60(5) . 4_566
O9 Al1 Na1 44.43(4) . 4_566
O12 Al1 Na1 82.32(4) . 4_566
O8 Al1 Na1 46.80(4) . 4_566
Al2 Al1 Na1 176.85(2) . 4_566
Al3 Al1 Na1 57.422(18) . 4_566
Al4 Al1 Na1 57.806(18) . 4_566
C1 O1 Al2 113.67(11) . .
C1 O1 Al1 140.09(11) . .
Al2 O1 Al1 104.39(6) . .
O1 C1 C2 107.25(15) . .
O1 C1 H1A 110.3 . .
C2 C1 H1A 110.3 . .
O1 C1 H1B 110.3 . .
C2 C1 H1B 110.3 . .
H1A C1 H1B 108.5 . .
O2 C2 C1 109.31(15) . .
O2 C2 H2A 109.8 . .
C1 C2 H2A 109.8 . .
O2 C2 H2B 109.8 . .
C1 C2 H2B 109.8 . .
H2A C2 H2B 108.3 . .
C2 O2 Al2 114.12(11) . .
C2 O2 Na1 137.75(12) . .
Al2 O2 Na1 95.01(6) . .
C2 O2 Na3 115.64(12) . 2_656
Al2 O2 Na3 95.00(6) . 2_656
Na1 O2 Na3 89.97(5) . 2_656
O2 Na1 O15 90.94(5) . 4_565
O2 Na1 O14 107.33(5) . 4_565
O15 Na1 O14 159.85(5) 4_565 4_565
O2 Na1 O3 70.81(5) . .
O15 Na1 O3 104.01(5) 4_565 .
O14 Na1 O3 90.31(5) 4_565 .
O2 Na1 O9 112.88(5) . 4_565
O15 Na1 O9 69.68(4) 4_565 4_565
O14 Na1 O9 94.79(5) 4_565 4_565
O3 Na1 O9 172.33(5) . 4_565
O2 Na1 O8 175.66(5) . 4_565
O15 Na1 O8 90.61(5) 4_565 4_565
O14 Na1 O8 70.57(4) 4_565 4_565
O3 Na1 O8 112.70(5) . 4_565
O9 Na1 O8 63.96(4) 4_565 4_565
O2 Na1 C15A 87.7(5) . 4_565
O15 Na1 C15A 27.6(4) 4_565 4_565
O14 Na1 C15A 156.2(4) 4_565 4_565
O3 Na1 C15A 77.1(4) . 4_565
O9 Na1 C15A 96.1(5) 4_565 4_565
O8 Na1 C15A 95.5(5) 4_565 4_565
O2 Na1 Al2 36.39(3) . .
O15 Na1 Al2 89.26(4) 4_565 .
O14 Na1 Al2 110.45(4) 4_565 .
O3 Na1 Al2 36.84(3) . .
O9 Na1 Al2 144.23(4) 4_565 .
O8 Na1 Al2 147.70(4) 4_565 .
C15A Na1 Al2 70.9(5) 4_565 .
O2 Na1 C9 90.31(5) . 4_565
O15 Na1 C9 83.52(5) 4_565 4_565
O14 Na1 C9 87.86(5) 4_565 4_565
O3 Na1 C9 159.55(5) . 4_565
O9 Na1 C9 27.00(4) 4_565 4_565
O8 Na1 C9 85.84(5) 4_565 4_565
C15A Na1 C9 110.9(4) 4_565 4_565
Al2 Na1 C9 126.19(4) . 4_565
O2 Na1 C8 157.12(5) . 4_565
O15 Na1 C8 83.30(5) 4_565 4_565
O14 Na1 C8 82.82(5) 4_565 4_565
O3 Na1 C8 89.06(5) . 4_565
O9 Na1 C8 85.89(5) 4_565 4_565
O8 Na1 C8 27.20(4) 4_565 4_565
C15A Na1 C8 77.0(5) 4_565 4_565
Al2 Na1 C8 121.10(4) . 4_565
C9 Na1 C8 110.88(5) 4_565 4_565
O2 Na1 Al3 141.28(4) . 4_565
O15 Na1 Al3 126.51(4) 4_565 4_565
O14 Na1 Al3 34.19(3) 4_565 4_565
O3 Na1 Al3 104.33(4) . 4_565
O9 Na1 Al3 77.14(3) 4_565 4_565
O8 Na1 Al3 36.40(3) 4_565 4_565
C15A Na1 Al3 129.7(5) 4_565 4_565
Al2 Na1 Al3 137.01(3) . 4_565
C9 Na1 Al3 85.27(4) 4_565 4_565
C8 Na1 Al3 53.01(3) 4_565 4_565
O2 Na1 Al4 103.06(4) . 4_565
O15 Na1 Al4 33.55(3) 4_565 4_565
O14 Na1 Al4 130.00(4) 4_565 4_565
O3 Na1 Al4 137.50(4) . 4_565
O9 Na1 Al4 36.14(3) 4_565 4_565
O8 Na1 Al4 76.18(3) 4_565 4_565
C15A Na1 Al4 60.5(4) 4_565 4_565
Al2 Na1 Al4 117.56(3) . 4_565
C9 Na1 Al4 53.00(4) 4_565 4_565
C8 Na1 Al4 84.21(4) 4_565 4_565
Al3 Na1 Al4 104.63(2) 4_565 4_565
C3 O3 Al2 106.65(10) . .
C3 O3 Na1 145.21(10) . .
Al2 O3 Na1 93.18(6) . .
C3 O3 Na2 94.30(10) . 2_546
Al2 O3 Na2 140.93(7) . 2_546
Na1 O3 Na2 87.17(5) . 2_546
O3 C3 C4 107.70(13) . .
O3 C3 Na2 57.14(8) . 2_546
C4 C3 Na2 105.39(11) . 2_546
O3 C3 H3A 110.2 . .
C4 C3 H3A 110.2 . .
Na2 C3 H3A 57.4 2_546 .
O3 C3 H3B 110.2 . .
C4 C3 H3B 110.2 . .
Na2 C3 H3B 144.4 2_546 .
H3A C3 H3B 108.5 . .
O4 C4 C3 106.01(14) . .
O4 C4 H4A 110.5 . .
C3 C4 H4A 110.5 . .
O4 C4 H4B 110.5 . .
C3 C4 H4B 110.5 . .
H4A C4 H4B 108.7 . .
C4 O4 Al1 129.99(11) . .
C4 O4 Al2 112.77(10) . .
Al1 O4 Al2 102.33(6) . .
O13 Al2 O2 97.02(7) . .
O13 Al2 O3 111.11(7) . .
O2 Al2 O3 94.83(6) . .
O13 Al2 O1 112.02(7) . .
O2 Al2 O1 86.53(6) . .
O3 Al2 O1 136.33(6) . .
O13 Al2 O4 105.86(6) . .
O2 Al2 O4 155.26(6) . .
O3 Al2 O4 85.75(6) . .
O1 Al2 O4 76.37(5) . .
O13 Al2 Al1 118.04(5) . .
O2 Al2 Al1 120.92(5) . .
O3 Al2 Al1 111.99(5) . .
O1 Al2 Al1 38.01(4) . .
O4 Al2 Al1 38.66(4) . .
O13 Al2 Na1 95.54(5) . .
O2 Al2 Na1 48.60(4) . .
O3 Al2 Na1 49.98(4) . .
O1 Al2 Na1 130.48(5) . .
O4 Al2 Na1 135.53(5) . .
Al1 Al2 Na1 146.41(3) . .
O13 Al2 Na3 46.62(5) . 2_656
O2 Al2 Na3 50.41(5) . 2_656
O3 Al2 Na3 109.35(5) . 2_656
O1 Al2 Na3 104.87(5) . 2_656
O4 Al2 Na3 151.50(5) . 2_656
Al1 Al2 Na3 138.45(3) . 2_656
Na1 Al2 Na3 65.33(2) . 2_656
C5 O5 C5A 19.1(6) . .
C5 O5 Al3 111.95(18) . .
C5A O5 Al3 112.7(5) . .
C5 O5 Al1 138.5(2) . .
C5A O5 Al1 124.5(6) . .
Al3 O5 Al1 103.16(6) . .
O5 C5 C6 107.5(3) . .
O5 C5 H5A 110.2 . .
C6 C5 H5A 110.2 . .
O5 C5 H5B 110.2 . .
C6 C5 H5B 110.2 . .
H5A C5 H5B 108.5 . .
O6 C6 C5 109.7(3) . .
O6 C6 H6A 109.7 . .
C5 C6 H6A 109.7 . .
O6 C6 H6B 109.7 . .
C5 C6 H6B 109.7 . .
H6A C6 H6B 108.2 . .
O5 C5A C6A 103.5(10) . .
O5 C5A H5A1 111.1 . .
C6A C5A H5A1 111.1 . .
O5 C5A H5A2 111.1 . .
C6A C5A H5A2 111.1 . .
H5A1 C5A H5A2 109.0 . .
O6 C6A C5A 110.0(10) . .
O6 C6A H6A1 109.7 . .
C5A C6A H6A1 109.7 . .
O6 C6A H6A2 109.7 . .
C5A C6A H6A2 109.7 . .
H6A1 C6A H6A2 108.2 . .
C6 O6 C6A 21.8(6) . .
C6 O6 Al3 114.62(18) . .
C6A O6 Al3 111.3(6) . .
C6 O6 Na2 144.50(17) . .
C6A O6 Na2 149.7(5) . .
Al3 O6 Na2 97.79(6) . .
O6 Na2 O14 162.93(6) . 3_567
O6 Na2 O7 69.29(5) . .
O14 Na2 O7 94.13(5) 3_567 .
O6 Na2 O7 103.43(5) . 3_567
O14 Na2 O7 69.65(5) 3_567 3_567
O7 Na2 O7 84.06(5) . 3_567
O6 Na2 O3 110.35(5) . 2_556
O14 Na2 O3 86.73(5) 3_567 2_556
O7 Na2 O3 165.91(5) . 2_556
O7 Na2 O3 109.32(5) 3_567 2_556
O6 Na2 C3 83.24(5) . 2_556
O14 Na2 C3 113.64(5) 3_567 2_556
O7 Na2 C3 151.92(5) . 2_556
O7 Na2 C3 108.71(5) 3_567 2_556
O3 Na2 C3 28.56(4) 2_556 2_556
O6 Na2 Al3 34.63(3) . .
O14 Na2 Al3 128.31(4) 3_567 .
O7 Na2 Al3 35.94(3) . .
O7 Na2 Al3 87.86(4) 3_567 .
O3 Na2 Al3 144.93(4) 2_556 .
C3 Na2 Al3 117.61(4) 2_556 .
O6 Na2 Al3 136.51(4) . 3_567
O14 Na2 Al3 34.08(3) 3_567 3_567
O7 Na2 Al3 87.71(4) . 3_567
O7 Na2 Al3 35.61(3) 3_567 3_567
O3 Na2 Al3 100.57(4) 2_556 3_567
C3 Na2 Al3 117.46(4) 2_556 3_567
Al3 Na2 Al3 110.20(2) . 3_567
O6 Na2 Na1 151.82(4) . 2_556
O14 Na2 Na1 44.37(3) 3_567 2_556
O7 Na2 Na1 138.48(4) . 2_556
O7 Na2 Na1 79.75(4) 3_567 2_556
O3 Na2 Na1 44.56(3) 2_556 2_556
C3 Na2 Na1 69.48(4) 2_556 2_556
Al3 Na2 Na1 167.34(3) . 2_556
Al3 Na2 Na1 57.739(19) 3_567 2_556
O6 Na2 Na2 85.42(4) . 3_567
O14 Na2 Na2 79.22(4) 3_567 3_567
O7 Na2 Na2 42.28(3) . 3_567
O7 Na2 Na2 41.77(3) 3_567 3_567
O3 Na2 Na2 150.85(4) 2_556 3_567
C3 Na2 Na2 143.89(5) 2_556 3_567
Al3 Na2 Na2 55.42(2) . 3_567
Al3 Na2 Na2 54.78(2) 3_567 3_567
Na1 Na2 Na2 112.40(3) 2_556 3_567
C7 O7 Al3 112.27(10) . .
C7 O7 Na2 131.59(11) . .
Al3 O7 Na2 93.92(5) . .
C7 O7 Na2 120.50(11) . 3_567
Al3 O7 Na2 94.12(6) . 3_567
Na2 O7 Na2 95.94(5) . 3_567
O7 C7 C8 108.51(14) . .
O7 C7 H7A 110.0 . .
C8 C7 H7A 110.0 . .
O7 C7 H7B 110.0 . .
C8 C7 H7B 110.0 . .
H7A C7 H7B 108.4 . .
O8 C8 C7 105.91(13) . .
O8 C8 Na1 56.58(8) . 4_566
C7 C8 Na1 117.23(11) . 4_566
O8 C8 H8A 110.6 . .
C7 C8 H8A 110.6 . .
Na1 C8 H8A 54.4 4_566 .
O8 C8 H8B 110.6 . .
C7 C8 H8B 110.6 . .
Na1 C8 H8B 132.2 4_566 .
H8A C8 H8B 108.7 . .
C8 O8 Al3 114.99(10) . .
C8 O8 Al1 138.76(10) . .
Al3 O8 Al1 103.00(6) . .
C8 O8 Na1 96.23(9) . 4_566
Al3 O8 Na1 87.67(5) . 4_566
Al1 O8 Na1 100.93(5) . 4_566
O14 Al3 O6 112.92(6) . .
O14 Al3 O7 97.58(6) . .
O6 Al3 O7 95.68(6) . .
O14 Al3 O8 103.44(6) . .
O6 Al3 O8 143.02(6) . .
O7 Al3 O8 85.73(6) . .
O14 Al3 O5 103.35(6) . .
O6 Al3 O5 87.60(6) . .
O7 Al3 O5 155.63(6) . .
O8 Al3 O5 77.45(5) . .
O14 Al3 Al1 108.32(5) . .
O6 Al3 Al1 118.15(5) . .
O7 Al3 Al1 122.28(4) . .
O8 Al3 Al1 39.00(4) . .
O5 Al3 Al1 38.47(4) . .
O14 Al3 Na2 101.81(5) . .
O6 Al3 Na2 47.59(4) . .
O7 Al3 Na2 50.14(4) . .
O8 Al3 Na2 131.42(5) . .
O5 Al3 Na2 134.52(5) . .
Al1 Al3 Na2 149.83(2) . .
O14 Al3 Na1 47.55(4) . 4_566
O6 Al3 Na1 159.07(5) . 4_566
O7 Al3 Na1 94.80(5) . 4_566
O8 Al3 Na1 55.93(4) . 4_566
O5 Al3 Na1 90.29(4) . 4_566
Al1 Al3 Na1 70.20(2) . 4_566
Na2 Al3 Na1 133.95(3) . 4_566
O14 Al3 Na2 47.38(4) . 3_567
O6 Al3 Na2 109.92(5) . 3_567
O7 Al3 Na2 50.28(4) . 3_567
O8 Al3 Na2 99.31(4) . 3_567
O5 Al3 Na2 149.58(5) . 3_567
Al1 Al3 Na2 131.92(2) . 3_567
Na2 Al3 Na2 69.80(2) . 3_567
Na1 Al3 Na2 64.34(2) 4_566 3_567
C9 O9 Al4 115.59(11) . .
C9 O9 Al1 134.03(11) . .
Al4 O9 Al1 103.42(6) . .
C9 O9 Na1 99.19(10) . 4_566
Al4 O9 Na1 90.71(5) . 4_566
Al1 O9 Na1 103.86(6) . 4_566
O9 C9 C10 107.90(15) . .
O9 C9 Na1 53.81(8) . 4_566
C10 C9 Na1 106.59(14) . 4_566
O9 C9 H9A 110.1 . .
C10 C9 H9A 110.1 . .
Na1 C9 H9A 60.2 4_566 .
O9 C9 H9B 110.1 . .
C10 C9 H9B 110.1 . .
Na1 C9 H9B 143.1 4_566 .
H9A C9 H9B 108.4 . .
O10 C10 C9 113.79(16) . .
O10 C10 H10A 108.8 . .
C9 C10 H10A 108.8 . .
O10 C10 H10B 108.8 . .
C9 C10 H10B 108.8 . .
H10A C10 H10B 107.7 . .
C10 O10 Al4 116.24(12) . .
C10 O10 Na3 135.84(15) . .
Al4 O10 Na3 96.44(6) . .
C10 O10 Na3 109.91(15) . 3_657
Al4 O10 Na3 88.82(7) . 3_657
Na3 O10 Na3 98.99(6) . 3_657
O11 Na3 O10 68.87(5) . .
O11 Na3 O13 115.66(6) . 2_646
O10 Na3 O13 114.43(6) . 2_646
O11 Na3 O15 156.58(6) . 3_657
O10 Na3 O15 96.84(5) . 3_657
O13 Na3 O15 86.87(5) 2_646 3_657
O11 Na3 O2 107.79(5) . 2_646
O10 Na3 O2 176.62(6) . 2_646
O13 Na3 O2 67.23(5) 2_646 2_646
O15 Na3 O2 86.14(5) 3_657 2_646
O11 Na3 C13A 131.5(5) . 2_646
O10 Na3 C13A 91.9(5) . 2_646
O13 Na3 C13A 32.9(3) 2_646 2_646
O15 Na3 C13A 64.9(5) 3_657 2_646
O2 Na3 C13A 90.8(4) 2_646 2_646
O11 Na3 O10 94.11(5) . 3_657
O10 Na3 O10 81.01(6) . 3_657
O13 Na3 O10 149.57(5) 2_646 3_657
O15 Na3 O10 64.59(5) 3_657 3_657
O2 Na3 O10 98.90(5) 2_646 3_657
C13A Na3 O10 127.5(4) 2_646 3_657
O11 Na3 C15A 158.3(5) . 3_657
O10 Na3 C15A 92.9(6) . 3_657
O13 Na3 C15A 60.1(5) 2_646 3_657
O15 Na3 C15A 31.4(4) 3_657 3_657
O2 Na3 C15A 90.4(5) 2_646 3_657
C13A Na3 C15A 33.6(6) 2_646 3_657
O10 Na3 C15A 94.5(5) 3_657 3_657
O11 Na3 Al4 34.37(3) . .
O10 Na3 Al4 35.06(4) . .
O13 Na3 Al4 125.56(5) 2_646 .
O15 Na3 Al4 127.16(4) 3_657 .
O2 Na3 Al4 141.56(4) 2_646 .
C13A Na3 Al4 118.8(5) 2_646 .
O10 Na3 Al4 82.55(4) 3_657 .
C15A Na3 Al4 127.9(5) 3_657 .
O11 Na3 Al2 116.80(4) . 2_646
O10 Na3 Al2 147.02(5) . 2_646
O13 Na3 Al2 32.64(3) 2_646 2_646
O15 Na3 Al2 85.45(4) 3_657 2_646
O2 Na3 Al2 34.60(3) 2_646 2_646
C13A Na3 Al2 59.2(4) 2_646 2_646
O10 Na3 Al2 128.20(4) 3_657 2_646
C15A Na3 Al2 72.1(6) 3_657 2_646
Al4 Na3 Al2 145.05(3) . 2_646
O11 Na3 Al4 125.99(5) . 3_657
O10 Na3 Al4 85.96(5) . 3_657
O13 Na3 Al4 118.23(4) 2_646 3_657
O15 Na3 Al4 31.48(3) 3_657 3_657
O2 Na3 Al4 95.83(4) 2_646 3_657
C13A Na3 Al4 94.6(4) 2_646 3_657
O10 Na3 Al4 33.37(3) 3_657 3_657
C15A Na3 Al4 61.2(4) 3_657 3_657
Al4 Na3 Al4 104.77(2) . 3_657
Al2 Na3 Al4 110.19(3) 2_646 3_657
O11 Na3 Na1 143.48(5) . 2_646
O10 Na3 Na1 139.72(5) . 2_646
O13 Na3 Na1 77.23(4) 2_646 2_646
O15 Na3 Na1 43.63(4) 3_657 2_646
O2 Na3 Na1 42.99(3) 2_646 2_646
C13A Na3 Na1 78.6(6) 2_646 2_646
O10 Na3 Na1 74.76(4) 3_657 2_646
C15A Na3 Na1 58.2(5) 3_657 2_646
Al4 Na3 Na1 157.13(3) . 2_646
Al2 Na3 Na1 55.37(2) 2_646 2_646
Al4 Na3 Na1 56.484(19) 3_657 2_646
C11 O11 Al4 112.95(11) . .
C11 O11 Na3 147.97(11) . .
Al4 O11 Na3 98.93(6) . .
O11 C11 C12 108.88(14) . .
O11 C11 H11A 109.9 . .
C12 C11 H11A 109.9 . .
O11 C11 H11B 109.9 . .
C12 C11 H11B 109.9 . .
H11A C11 H11B 108.3 . .
O12 C12 C11 107.21(14) . .
O12 C12 H12A 110.3 . .
C11 C12 H12A 110.3 . .
O12 C12 H12B 110.3 . .
C11 C12 H12B 110.3 . .
H12A C12 H12B 108.5 . .
C12 O12 Al1 131.55(11) . .
C12 O12 Al4 111.61(10) . .
Al1 O12 Al4 101.24(6) . .
O15 Al4 O11 114.21(7) . .
O15 Al4 O10 101.65(7) . .
O11 Al4 O10 94.33(7) . .
O15 Al4 O9 99.97(6) . .
O11 Al4 O9 144.92(7) . .
O10 Al4 O9 85.98(6) . .
O15 Al4 O12 102.13(6) . .
O11 Al4 O12 87.09(6) . .
O10 Al4 O12 153.18(7) . .
O9 Al4 O12 77.87(5) . .
O15 Al4 Al1 105.66(5) . .
O11 Al4 Al1 118.89(5) . .
O10 Al4 Al1 121.08(5) . .
O9 Al4 Al1 38.71(4) . .
O12 Al4 Al1 39.20(4) . .
O15 Al4 Na3 109.60(5) . .
O11 Al4 Na3 46.71(4) . .
O10 Al4 Na3 48.50(5) . .
O9 Al4 Na3 128.97(5) . .
O12 Al4 Na3 131.41(4) . .
Al1 Al4 Na3 144.62(3) . .
O15 Al4 Na1 46.86(4) . 4_566
O11 Al4 Na1 160.40(6) . 4_566
O10 Al4 Na1 95.03(5) . 4_566
O9 Al4 Na1 53.14(4) . 4_566
O12 Al4 Na1 92.24(4) . 4_566
Al1 Al4 Na1 69.92(2) . 4_566
Na3 Al4 Na1 136.24(3) . 4_566
O15 Al4 Na3 44.36(5) . 3_657
O11 Al4 Na3 108.16(5) . 3_657
O10 Al4 Na3 57.80(6) . 3_657
O9 Al4 Na3 101.61(4) . 3_657
O12 Al4 Na3 146.33(5) . 3_657
Al1 Al4 Na3 132.49(2) . 3_657
Na3 Al4 Na3 75.23(2) . 3_657
Na1 Al4 Na3 63.32(2) 4_566 3_657
C13 O13 C13A 59.8(8) . .
C13 O13 Al2 131.25(14) . .
C13A O13 Al2 132.6(10) . .
C13 O13 Na3 127.71(13) . 2_656
C13A O13 Na3 82.7(8) . 2_656
Al2 O13 Na3 100.75(6) . 2_656
O13 C13 H13A 109.5 . .
O13 C13 H13B 109.5 . .
O13 C13 H13C 109.5 . .
O13 C13A H13D 109.5 . .
O13 C13A H13E 109.5 . .
H13D C13A H13E 109.5 . .
O13 C13A H13F 109.5 . .
H13D C13A H13F 109.5 . .
H13E C13A H13F 109.5 . .
C16 O16 H16 109.5 . .
C14 O14 Al3 122.52(12) . .
C14 O14 Na1 120.84(12) . 4_566
Al3 O14 Na1 98.26(6) . 4_566
C14 O14 Na2 118.89(11) . 3_567
Al3 O14 Na2 98.54(6) . 3_567
Na1 O14 Na2 91.26(5) 4_566 3_567
O14 C14 H14A 109.5 . .
O14 C14 H14B 109.5 . .
H14A C14 H14B 109.5 . .
O14 C14 H14C 109.5 . .
H14A C14 H14C 109.5 . .
H14B C14 H14C 109.5 . .
C15 O15 C15A 30.8(11) . .
C15 O15 Al4 120.90(16) . .
C15A O15 Al4 151.2(12) . .
C15 O15 Na1 123.22(13) . 4_566
C15A O15 Na1 104.5(11) . 4_566
Al4 O15 Na1 99.59(6) . 4_566
C15 O15 Na3 112.06(13) . 3_657
C15A O15 Na3 90.6(11) . 3_657
Al4 O15 Na3 104.15(6) . 3_657
Na1 O15 Na3 91.95(5) 4_566 3_657
O15 C15 H15A 109.5 . .
O15 C15 H15B 109.5 . .
O15 C15 H15C 109.5 . .
O15 C15A H15D 109.5 . .
O15 C15A H15E 109.5 . .
H15D C15A H15E 109.5 . .
O15 C15A H15F 109.5 . .
H15D C15A H15F 109.5 . .
H15E C15A H15F 109.5 . .

loop_
_geom_bond_atom_site_label_1
_geom_bond_atom_site_label_2
_geom_bond_distance
_geom_bond_site_symmetry_2
Al1 O1 1.8714(13) .
Al1 O5 1.8808(13) .
Al1 O4 1.8822(13) .
Al1 O9 1.8933(13) .
Al1 O12 1.8975(13) .
Al1 O8 1.9014(13) .
Al1 Al2 2.9434(8) .
Al1 Al3 2.9439(7) .
Al1 Al4 2.9448(8) .
Al1 Na1 3.4969(9) 4_566
O1 C1 1.411(2) .
O1 Al2 1.8540(13) .
C1 C2 1.523(3) .
C1 H1A 0.9900 .
C1 H1B 0.9900 .
C2 O2 1.405(2) .
C2 H2A 0.9900 .
C2 H2B 0.9900 .
O2 Al2 1.8211(13) .
O2 Na1 2.3023(14) .
O2 Na3 2.4714(15) 2_656
Na1 O15 2.3315(15) 4_565
Na1 O14 2.3351(14) 4_565
Na1 O3 2.3451(14) .
Na1 O9 2.5213(14) 4_565
Na1 O8 2.5964(14) 4_565
Na1 C15A 3.04(2) 4_565
Na1 Al2 3.0577(9) .
Na1 C9 3.084(2) 4_565
Na1 C8 3.0924(19) 4_565
Na1 Al3 3.1319(9) 4_565
Na1 Al4 3.1508(9) 4_565
O3 C3 1.420(2) .
O3 Al2 1.8363(13) .
O3 Na2 2.4946(15) 2_546
C3 C4 1.529(2) .
C3 Na2 2.962(2) 2_546
C3 H3A 0.9900 .
C3 H3B 0.9900 .
C4 O4 1.420(2) .
C4 H4A 0.9900 .
C4 H4B 0.9900 .
O4 Al2 1.8964(13) .
Al2 O13 1.7539(14) .
Al2 Na3 3.1950(9) 2_656
O5 C5 1.414(4) .
O5 C5A 1.456(11) .
O5 Al3 1.8766(13) .
C5 C6 1.531(5) .
C5 H5A 0.9900 .
C5 H5B 0.9900 .
C6 O6 1.408(4) .
C6 H6A 0.9900 .
C6 H6B 0.9900 .
C5A C6A 1.523(13) .
C5A H5A1 0.9900 .
C5A H5A2 0.9900 .
C6A O6 1.421(10) .
C6A H6A1 0.9900 .
C6A H6A2 0.9900 .
O6 Al3 1.7859(14) .
O6 Na2 2.3205(14) .
Na2 O14 2.3352(14) 3_567
Na2 O7 2.3961(15) .
Na2 O7 2.4200(14) 3_567
Na2 O3 2.4946(15) 2_556
Na2 C3 2.961(2) 2_556
Na2 Al3 3.1140(9) .
Na2 Al3 3.1382(9) 3_567
Na2 Na1 3.3384(10) 2_556
Na2 Na2 3.5774(14) 3_567
O7 C7 1.412(2) .
O7 Al3 1.8319(13) .
O7 Na2 2.4199(14) 3_567
C7 C8 1.528(2) .
C7 H7A 0.9900 .
C7 H7B 0.9900 .
C8 O8 1.422(2) .
C8 Na1 3.0924(19) 4_566
C8 H8A 0.9900 .
C8 H8B 0.9900 .
O8 Al3 1.8602(13) .
O8 Na1 2.5964(14) 4_566
Al3 O14 1.7784(13) .
Al3 Na1 3.1319(9) 4_566
Al3 Na2 3.1382(9) 3_567
O9 C9 1.418(2) .
O9 Al4 1.8585(13) .
O9 Na1 2.5213(14) 4_566
C9 C10 1.507(3) .
C9 Na1 3.084(2) 4_566
C9 H9A 0.9900 .
C9 H9B 0.9900 .
C10 O10 1.358(2) .
C10 H10A 0.9900 .
C10 H10B 0.9900 .
O10 Al4 1.8043(14) .
O10 Na3 2.3526(16) .
O10 Na3 2.7754(19) 3_657
Na3 O11 2.2996(15) .
Na3 O13 2.3635(16) 2_646
Na3 O15 2.3647(15) 3_657
Na3 O2 2.4714(15) 2_646
Na3 C13A 2.600(19) 2_646
Na3 O10 2.7754(19) 3_657
Na3 C15A 2.79(2) 3_657
Na3 Al4 3.1213(9) .
Na3 Al2 3.1951(9) 2_646
Na3 Al4 3.2792(10) 3_657
Na3 Na1 3.3768(11) 2_646
O11 C11 1.406(2) .
O11 Al4 1.7836(14) .
C11 C12 1.532(3) .
C11 H11A 0.9900 .
C11 H11B 0.9900 .
C12 O12 1.4242(19) .
C12 H12A 0.9900 .
C12 H12B 0.9900 .
O12 Al4 1.9122(13) .
Al4 O15 1.7661(14) .
Al4 Na1 3.1508(9) 4_566
Al4 Na3 3.2792(10) 3_657
O13 C13 1.412(3) .
O13 C13A 1.422(13) .
O13 Na3 2.3635(16) 2_656
C13 H13A 0.9800 .
C13 H13B 0.9800 .
C13 H13C 0.9800 .
C13A H13D 0.9800 .
C13A H13E 0.9800 .
C13A H13F 0.9800 .
C16 O16 1.413(14) .
C16 H16A 0.9800 .
C16 H16B 0.9800 .
C16 H16C 0.9800 .
O16 H16 0.8400 .
O14 C14 1.410(2) .
O14 Na1 2.3351(14) 4_566
O14 Na2 2.3351(14) 3_567
C14 H14A 0.9800 .
C14 H14B 0.9800 .
C14 H14C 0.9800 .
O15 C15 1.413(2) .
O15 C15A 1.453(13) .
O15 Na1 2.3315(15) 4_566
O15 Na3 2.3646(15) 3_657
C15 H15A 0.9800 .
C15 H15B 0.9800 .
C15 H15C 0.9800 .
C15A H15D 0.9800 .
C15A H15E 0.9800 .
C15A H15F 0.9800 .
